data_1546459
loop_
_publ_author_name
'Varr\'o, G\'abor'
'Heged\>us, L\'aszl\'o'
'Simon, Andr\'as'
'Balogh, Attila'
'Gr\"un, Alajos'
'Leveles, Ibolya'
'V\'ertessy, Be\'ata G'
'K\'adas, Istv\'an'

_publ_section_title
;
 The First Enantioselective Total Synthesis of
 (-)-trans-Dihydronarciclasine.
;
_journal_issue 6
_journal_name_full 'Journal of natural products'
_journal_page_first 1909
_journal_page_last 1917
_journal_paper_doi 10.1021/acs.jnatprod.7b00208
_journal_volume 80
_journal_year 2017
_chemical_absolute_configuration rm
_chemical_formula_moiety 'C14 H15 N O7'
_chemical_formula_sum 'C14 H15 N O7'
_chemical_formula_weight 309.27
_chemical_name_systematic
;
(3S,4R,5R)-3-hydroxy-5-(7-methoxybenzo[d][1,3]dioxol-5-yl)-4-nitrocyclohexan-1-one

;
_space_group_crystal_system monoclinic
_space_group_IT_number 4
_space_group_name_Hall 'P 2yb'
_space_group_name_H-M_alt 'P 1 21 1'
_symmetry_space_group_name_Hall 'P 2yb'
_symmetry_space_group_name_H-M 'P 1 21 1'
_atom_sites_solution_hydrogens geom
_atom_sites_solution_primary direct
_atom_sites_solution_secondary difmap
_audit_creation_method SHELXL-97
_audit_update_record
;
2017-03-08 deposited with the CCDC.
2017-03-13 downloaded from the CCDC.
;
_cell_angle_alpha 90.00
_cell_angle_beta 92.5859(16)
_cell_angle_gamma 90.00
_cell_formula_units_Z 2
_cell_length_a 6.21152(11)
_cell_length_b 5.70278(14)
_cell_length_c 19.9440(3)
_cell_measurement_reflns_used 6553
_cell_measurement_temperature 295(2)
_cell_measurement_theta_max 70.8220
_cell_measurement_theta_min 4.4150
_cell_volume 705.76(2)
_computing_cell_refinement 'CrysAlisPro 1.171.38.41 (Rigaku OD, 2015)'
_computing_data_collection 'CrysAlisPro 1.171.38.41 (Rigaku OD, 2015)'
_computing_data_reduction 'CrysAlisPro 1.171.38.41 (Rigaku OD, 2015)'
_computing_structure_refinement
;
olex2.refine (L.J. Bourhis, O.V. Dolomanov, R.J. Gildea, J.A.K. Howard,
H. Puschmann, in preparation, 2011)
;
_computing_structure_solution
;
SHELXS, G.M. Sheldrick, Acta Cryst.
(2008). A64, 112-122
;
_diffrn_ambient_temperature 295(2)
_diffrn_detector 'CCD plate'
_diffrn_detector_area_resol_mean 15.9865
_diffrn_detector_type Eos
_diffrn_measured_fraction_theta_full 0.987
_diffrn_measured_fraction_theta_max 0.990
_diffrn_measurement_device 'four-circle diffractometer'
_diffrn_measurement_device_type 'SuperNova, Single source at offset, Eos'
_diffrn_orient_matrix_type 'CrysAlisPro convention (1999,Acta A55,543-557)'
_diffrn_orient_matrix_UB_11 0.0957244000
_diffrn_orient_matrix_UB_12 -0.0788273000
_diffrn_orient_matrix_UB_13 0.0689495000
_diffrn_orient_matrix_UB_21 -0.2286736000
_diffrn_orient_matrix_UB_22 -0.0481326000
_diffrn_orient_matrix_UB_23 0.0235403000
_diffrn_orient_matrix_UB_31 0.0138148000
_diffrn_orient_matrix_UB_32 -0.2538866000
_diffrn_orient_matrix_UB_33 -0.0258465000
_diffrn_radiation_monochromator mirror
_diffrn_radiation_source 'fine-focus sealed tube'
_diffrn_radiation_type CuK\a
_diffrn_radiation_wavelength 1.54184
_diffrn_reflns_av_R_equivalents 0.0296
_diffrn_reflns_av_sigmaI/netI 0.0229
_diffrn_reflns_limit_h_max 7
_diffrn_reflns_limit_h_min -7
_diffrn_reflns_limit_k_max 6
_diffrn_reflns_limit_k_min -6
_diffrn_reflns_limit_l_max 24
_diffrn_reflns_limit_l_min -24
_diffrn_reflns_number 12353
_diffrn_reflns_theta_full 25.00
_diffrn_reflns_theta_max 71.01
_diffrn_reflns_theta_min 4.44
_exptl_absorpt_coefficient_mu 1.012
_exptl_absorpt_correction_T_max 1.00000
_exptl_absorpt_correction_T_min 0.77882
_exptl_absorpt_correction_type multi-scan
_exptl_absorpt_process_details
;

CrysAlisPro 1.171.38.41 (Rigaku Oxford Diffraction, 2015)
Empirical absorption correction using spherical harmonics,
 implemented in SCALE3 ABSPACK scaling algorithm.

;
_exptl_crystal_colour 'clear light white'
_exptl_crystal_colour_lustre clear
_exptl_crystal_colour_modifier light
_exptl_crystal_colour_primary white
_exptl_crystal_density_diffrn 1.455
_exptl_crystal_density_method 'not measured'
_exptl_crystal_description needle
_exptl_crystal_F_000 324
_exptl_crystal_recrystallization_method recrystallization
_exptl_crystal_size_max 0.1
_exptl_crystal_size_mid 0.05
_exptl_crystal_size_min 0.05
_refine_diff_density_max 0.295
_refine_diff_density_min -0.217
_refine_diff_density_rms 0.038
_refine_ls_abs_structure_details 'Flack H D (1983), Acta Cryst. A39, 876-881'
_refine_ls_abs_structure_Flack -0.1(2)
_refine_ls_extinction_method none
_refine_ls_goodness_of_fit_ref 0.917
_refine_ls_hydrogen_treatment mixed
_refine_ls_matrix_type full
_refine_ls_number_parameters 201
_refine_ls_number_reflns 2544
_refine_ls_number_restraints 1
_refine_ls_restrained_S_all 0.917
_refine_ls_R_factor_all 0.0436
_refine_ls_R_factor_gt 0.0381
_refine_ls_shift/su_max 0.000
_refine_ls_shift/su_mean 0.000
_refine_ls_structure_factor_coef Fsqd
_refine_ls_weighting_details 'calc w=1/[\s^2^(Fo^2^)+(0.1000P)^2^+0.0000P] where P=(Fo^2^+2Fc^2^)/3'
_refine_ls_weighting_scheme calc
_refine_ls_wR_factor_gt 0.1095
_refine_ls_wR_factor_ref 0.1160
_reflns_number_gt 2329
_reflns_number_total 2577
_reflns_threshold_expression >2sigma(I)
_cod_data_source_file np7b00208_si_003.cif
_cod_data_source_block exp_634_0306
_cod_database_code 1546459
_reflns_odcompleteness_completeness 99.93
_reflns_odcompleteness_theta 66.97
_reflns_odcompleteness_iscentric 1

loop_
_space_group_symop_id
_space_group_symop_operation_xyz
1 x,y,z
2 -x,y+1/2,-z

loop_
_atom_site_label
_atom_site_type_symbol
_atom_site_fract_x
_atom_site_fract_y
_atom_site_fract_z
_atom_site_U_iso_or_equiv
_atom_site_adp_type
_atom_site_occupancy
_atom_site_symmetry_multiplicity
_atom_site_calc_flag
_atom_site_refinement_flags
O1 O 0.7632(3) 0.4702(3) 0.05918(7) 0.0471(4) Uani 1 1 d .
H1 H 0.7962 0.4697 0.0198 0.071 Uiso 1 1 calc R
N2 N 0.4757(3) 0.4648(4) 0.16266(9) 0.0436(4) Uani 1 1 d .
O3 O 0.4781(3) 1.0009(4) 0.39372(8) 0.0688(6) Uani 1 1 d .
O4 O 1.1549(2) 0.9557(4) 0.07531(7) 0.0533(4) Uani 1 1 d .
O5 O 0.6977(3) 0.6462(4) 0.46945(7) 0.0655(6) Uani 1 1 d .
O6 O 0.5622(3) 0.2874(3) 0.18264(10) 0.0618(5) Uani 1 1 d .
C7 C 0.6492(3) 0.6786(4) 0.07261(9) 0.0369(4) Uani 1 1 d .
H7 H 0.5109 0.6788 0.0469 0.044 Uiso 1 1 calc R
O8 O 0.9193(3) 0.3679(5) 0.42404(8) 0.0825(8) Uani 1 1 d .
C9 C 0.6096(3) 0.6786(4) 0.14780(9) 0.0334(4) Uani 1 1 d .
H9 H 0.5262 0.8188 0.1581 0.040 Uiso 1 1 calc R
C10 C 0.8191(3) 0.6812(4) 0.19150(8) 0.0336(4) Uani 1 1 d .
H10 H 0.9012 0.5400 0.1811 0.040 Uiso 1 1 calc R
C11 C 0.7803(3) 0.6789(4) 0.26640(8) 0.0379(4) Uani 1 1 d .
C12 C 0.6457(3) 0.8441(4) 0.29346(10) 0.0436(5) Uani 1 1 d .
H12 H 0.5796 0.9554 0.2654 0.052 Uiso 1 1 calc R
C13 C 0.9806(3) 0.9190(4) 0.09813(9) 0.0375(4) Uani 1 1 d .
C14 C 0.7769(3) 0.8941(4) 0.05537(9) 0.0413(5) Uani 1 1 d .
H14A H 0.8128 0.8861 0.0086 0.050 Uiso 1 1 calc R
H14B H 0.6882 1.0321 0.0610 0.050 Uiso 1 1 calc R
C15 C 0.6067(3) 0.8477(4) 0.36229(10) 0.0462(5) Uani 1 1 d .
C16 C 0.8414(4) 0.5155(5) 0.37442(10) 0.0512(6) Uani 1 1 d .
C17 C 0.8823(3) 0.5092(5) 0.30688(9) 0.0474(6) Uani 1 1 d .
H17 H 0.9732 0.3974 0.2893 0.057 Uiso 1 1 calc R
O18 O 0.2843(3) 0.4762(5) 0.14946(18) 0.1050(10) Uani 1 1 d .
C19 C 0.7089(3) 0.6780(5) 0.40142(9) 0.0471(5) Uani 1 1 d .
C20 C 0.9534(3) 0.8956(4) 0.17242(9) 0.0389(5) Uani 1 1 d .
H20A H 0.8845 1.0361 0.1885 0.047 Uiso 1 1 calc R
H20B H 1.0947 0.8845 0.1950 0.047 Uiso 1 1 calc R
C21 C 0.8017(5) 0.4260(6) 0.48212(11) 0.0668(8) Uani 1 1 d .
H21A H 0.6955 0.3057 0.4902 0.080 Uiso 1 1 calc R
H21B H 0.8992 0.4372 0.5214 0.080 Uiso 1 1 calc R
C22 C 0.3547(5) 1.1591(6) 0.35314(15) 0.0759(9) Uani 1 1 d .
H22A H 0.4488 1.2493 0.3263 0.114 Uiso 1 1 calc R
H22B H 0.2765 1.2624 0.3812 0.114 Uiso 1 1 calc R
H22C H 0.2551 1.0729 0.3244 0.114 Uiso 1 1 calc R

loop_
_atom_site_aniso_label
_atom_site_aniso_U_11
_atom_site_aniso_U_22
_atom_site_aniso_U_33
_atom_site_aniso_U_23
_atom_site_aniso_U_13
_atom_site_aniso_U_12
O1 0.0710(9) 0.0367(9) 0.0348(6) -0.0046(6) 0.0166(6) 0.0088(8)
N2 0.0430(8) 0.0419(11) 0.0471(9) 0.0023(8) 0.0130(7) 0.0065(8)
O3 0.0935(12) 0.0810(15) 0.0337(7) 0.0014(8) 0.0232(8) 0.0398(11)
O4 0.0580(8) 0.0645(11) 0.0386(7) 0.0036(8) 0.0167(6) -0.0057(9)
O5 0.0777(10) 0.0935(16) 0.0263(7) 0.0101(8) 0.0141(6) 0.0283(11)
O6 0.0678(10) 0.0421(10) 0.0755(12) 0.0191(9) 0.0012(9) 0.0026(8)
C7 0.0464(9) 0.0373(11) 0.0269(8) -0.0015(8) 0.0016(7) 0.0080(9)
O8 0.0930(13) 0.123(2) 0.0333(8) 0.0290(9) 0.0188(8) 0.0613(14)
C9 0.0405(8) 0.0301(10) 0.0301(8) 0.0001(7) 0.0075(7) 0.0077(8)
C10 0.0402(8) 0.0397(11) 0.0216(7) 0.0017(7) 0.0089(6) 0.0096(9)
C11 0.0442(9) 0.0472(12) 0.0231(8) 0.0039(8) 0.0104(6) 0.0062(10)
C12 0.0556(11) 0.0494(14) 0.0266(9) 0.0043(8) 0.0096(8) 0.0147(10)
C13 0.0544(10) 0.0281(11) 0.0308(9) 0.0009(7) 0.0109(7) 0.0019(8)
C14 0.0592(11) 0.0387(12) 0.0263(8) 0.0045(8) 0.0051(7) 0.0076(9)
C15 0.0533(11) 0.0556(15) 0.0307(10) -0.0001(9) 0.0124(8) 0.0160(11)
C16 0.0513(10) 0.0719(18) 0.0306(9) 0.0129(10) 0.0062(8) 0.0193(11)
C17 0.0509(10) 0.0629(16) 0.0292(9) 0.0064(9) 0.0096(7) 0.0219(10)
O18 0.0433(9) 0.0637(16) 0.209(3) 0.0233(18) 0.0130(13) 0.0014(10)
C19 0.0510(10) 0.0677(16) 0.0232(9) 0.0042(9) 0.0093(7) 0.0100(11)
C20 0.0440(9) 0.0461(13) 0.0273(8) -0.0025(8) 0.0069(7) 0.0028(9)
C21 0.0798(15) 0.092(2) 0.0296(10) 0.0147(12) 0.0113(10) 0.0247(16)
C22 0.0902(18) 0.081(2) 0.0580(14) 0.0046(14) 0.0259(13) 0.0454(19)

loop_
_atom_type_symbol
_atom_type_description
_atom_type_scat_dispersion_real
_atom_type_scat_dispersion_imag
_atom_type_scat_source
C C 0.0192 0.0096 'International Tables Vol C Tables 4.2.6.8 and 6.1.1.4'
H H 0.0000 0.0000 'International Tables Vol C Tables 4.2.6.8 and 6.1.1.4'
N N 0.0326 0.0184 'International Tables Vol C Tables 4.2.6.8 and 6.1.1.4'
O O 0.0524 0.0338 'International Tables Vol C Tables 4.2.6.8 and 6.1.1.4'

loop_
_geom_angle_atom_site_label_1
_geom_angle_atom_site_label_2
_geom_angle_atom_site_label_3
_geom_angle
O6 N2 O18 122.5(2)
O6 N2 C9 120.04(16)
O18 N2 C9 117.3(2)
C15 O3 C22 117.49(17)
C19 O5 C21 104.35(18)
O1 C7 C14 111.57(15)
O1 C7 C9 106.83(15)
C14 C7 C9 109.40(16)
C16 O8 C21 105.37(19)
N2 C9 C7 107.82(16)
N2 C9 C10 110.89(15)
C7 C9 C10 112.78(14)
C11 C10 C9 112.91(14)
C11 C10 C20 111.17(16)
C9 C10 C20 108.84(15)
C12 C11 C17 120.87(16)
C12 C11 C10 120.07(17)
C17 C11 C10 119.06(17)
C11 C12 C15 121.64(19)
O4 C13 C14 123.22(17)
O4 C13 C20 121.82(18)
C14 C13 C20 114.96(16)
C13 C14 C7 112.69(16)
O3 C15 C19 117.12(18)
O3 C15 C12 126.3(2)
C19 C15 C12 116.55(19)
C19 C16 O8 109.35(18)
C19 C16 C17 122.8(2)
O8 C16 C17 127.8(2)
C16 C17 C11 116.58(19)
C16 C19 O5 111.0(2)
C16 C19 C15 121.53(17)
O5 C19 C15 127.5(2)
C13 C20 C10 113.62(16)
O5 C21 O8 107.60(19)

loop_
_geom_bond_atom_site_label_1
_geom_bond_atom_site_label_2
_geom_bond_distance
O1 C7 1.415(3)
N2 O6 1.205(3)
N2 O18 1.208(3)
N2 C9 1.513(3)
O3 C15 1.356(2)
O3 C22 1.414(3)
O4 C13 1.212(2)
O5 C19 1.374(2)
O5 C21 1.430(4)
C7 C14 1.511(3)
C7 C9 1.530(2)
O8 C16 1.371(3)
O8 C21 1.436(3)
C9 C10 1.533(2)
C10 C11 1.524(2)
C10 C20 1.537(3)
C11 C12 1.385(3)
C11 C17 1.394(3)
C12 C15 1.405(3)
C13 C14 1.500(3)
C13 C20 1.505(2)
C15 C19 1.380(3)
C16 C19 1.366(3)
C16 C17 1.383(3)
